data_4314088
loop_
_publ_author_name
'Takashi Komuro'
'Tsukasa Matsuo'
'Hiroyuki Kawaguchi'
'Kazuyuki Tatsumi'

_publ_section_title
;
 Coordination Chemistry of Silanedithiolato Ligands Derived from
 Cyclotrisilathiane: Synthesis and Structures of Complexes of Iron(II),
 Cobalt(II), Palladium(II), Copper(I), and Silver(I)
;
_journal_name_full 'Inorganic Chemistry'
_journal_page_first 5340
_journal_page_last 5347
_journal_paper_doi 10.1021/ic0343253
_journal_volume 42
_journal_year 2003
_chemical_formula_moiety 'C11 H29 Co N3 S2 Si '
_chemical_formula_sum 'C11 H29 Co N3 S2 Si'
_chemical_formula_weight 354.51
_space_group_IT_number 14
_symmetry_cell_setting monoclinic
_symmetry_Int_Tables_number 14
_symmetry_space_group_name_Hall '-P 2ybc'
_symmetry_space_group_name_H-M 'P 1 21/c 1'
_cell_angle_alpha 90
_cell_angle_beta 108.964(4)
_cell_angle_gamma 90
_cell_formula_units_Z 8
_cell_length_a 21.442(8)
_cell_length_b 11.447(4)
_cell_length_c 15.952(6)
_cell_measurement_reflns_used 12295
_cell_measurement_temperature 173.2
_cell_measurement_theta_max 13.7
_cell_measurement_theta_min 1.5
_cell_volume 3703(2)
_computing_cell_refinement CrystalClear
_computing_data_collection CrystalClear
_computing_data_reduction CrystalStructure
_computing_publication_material 'CrystalStructure Ver. 2.00'
_computing_structure_refinement CRYSTALS
_computing_structure_solution SHELXS97
_diffrn_detector_area_resol_mean 14.62
_diffrn_measured_fraction_theta_full 0.9962
_diffrn_measured_fraction_theta_max 0.9962
_diffrn_measurement_device_type 'Rigaku Mercury'
_diffrn_measurement_method \w
_diffrn_radiation_type 'Mo K\a'
_diffrn_radiation_wavelength 0.7107
_diffrn_reflns_av_R_equivalents 0.051
_diffrn_reflns_limit_h_max 27
_diffrn_reflns_limit_h_min -27
_diffrn_reflns_limit_k_max 9
_diffrn_reflns_limit_k_min -14
_diffrn_reflns_limit_l_max 18
_diffrn_reflns_limit_l_min -20
_diffrn_reflns_number 29482
_diffrn_reflns_theta_full 27.48
_diffrn_reflns_theta_max 27.48
_exptl_absorpt_coefficient_mu 1.207
_exptl_absorpt_correction_T_max 0.886
_exptl_absorpt_correction_T_min 0.800
_exptl_absorpt_correction_type none
_exptl_crystal_colour blue
_exptl_crystal_density_diffrn 1.272
_exptl_crystal_density_method 'not measured'
_exptl_crystal_description prism
_exptl_crystal_size_max 0.200
_exptl_crystal_size_mid 0.100
_exptl_crystal_size_min 0.100
_refine_diff_density_max 0.93
_refine_diff_density_min -0.81
_refine_ls_extinction_method none
_refine_ls_goodness_of_fit_ref 1.001
_refine_ls_hydrogen_treatment refall
_refine_ls_number_parameters 377
_refine_ls_number_reflns 8476
_refine_ls_R_factor_gt 0.0400
_refine_ls_shift/su_max 0.0000
_refine_ls_structure_factor_coef Fsqd
_refine_ls_weighting_details 'w = 1/[0.000Fo^2^ + 0.790\s^2^(Fo)]/(4Fo^2^)'
_refine_ls_weighting_scheme calc
_refine_ls_wR_factor_ref 0.0970
_reflns_number_gt 5969
_reflns_number_total 8893
_reflns_threshold_expression F^2^>2.0\s(F^2^)
_cod_data_source_file ic0343253si20030617_084419_3.cif
_cod_data_source_block Co(S2SiMe2)(pmdeta)
_cod_original_cell_volume 3702(2)
_cod_original_formula_sum 'C11 H29 Co N3 S2 Si '
_cod_database_code 4314088

loop_
_symmetry_equiv_pos_as_xyz
x,y,z
-x,1/2+y,1/2-z
-x,-y,-z
x,1/2-y,1/2+z

loop_
_atom_site_label
_atom_site_type_symbol
_atom_site_fract_x
_atom_site_fract_y
_atom_site_fract_z
_atom_site_U_iso_or_equiv
_atom_site_adp_type
_atom_site_occupancy
_atom_site_calc_flag
_atom_site_refinement_flags
_atom_site_disorder_assembly
_atom_site_disorder_group
Co(1) Co 0.38163(2) 0.62224(3) 0.68732(2) 0.02028(9) Uani 1.00 d . . .
Co(2) Co 0.11169(2) 0.53860(3) 0.33380(2) 0.02016(9) Uani 1.00 d . . .
S(1) S 0.43777(4) 0.79773(7) 0.66643(5) 0.0292(2) Uani 1.00 d . . .
S(2) S 0.28117(3) 0.72509(7) 0.63970(5) 0.0280(2) Uani 1.00 d . . .
S(3) S 0.05307(4) 0.35886(7) 0.33319(5) 0.0315(2) Uani 1.00 d . . .
S(4) S 0.21165(4) 0.44278(7) 0.40170(5) 0.0333(2) Uani 1.00 d . . .
Si(1) Si 0.34266(4) 0.86993(7) 0.64171(5) 0.0249(2) Uani 1.00 d . . .
Si(2) Si 0.15014(4) 0.29657(7) 0.39272(6) 0.0299(2) Uani 1.00 d . . .
N(1) N 0.4338(1) 0.6004(2) 0.8287(2) 0.0250(6) Uani 1.00 d . . .
N(2) N 0.3351(1) 0.4538(2) 0.7146(2) 0.0251(6) Uani 1.00 d . . .
N(3) N 0.4068(1) 0.5080(2) 0.5967(1) 0.0227(6) Uani 1.00 d . . .
N(4) N 0.0602(1) 0.6381(2) 0.4060(2) 0.0366(7) Uani 1.00 d . . .
N(5) N 0.1568(1) 0.7191(2) 0.3338(2) 0.0293(7) Uani 1.00 d . . .
N(6) N 0.0930(1) 0.5568(2) 0.1948(2) 0.0273(7) Uani 1.00 d . . .
C(1) C 0.3404(2) 0.9790(3) 0.7290(2) 0.0391(10) Uani 1.00 d . . .
C(2) C 0.3156(2) 0.9533(3) 0.5347(2) 0.0396(10) Uani 1.00 d . . .
C(3) C 0.5057(2) 0.6164(3) 0.8527(2) 0.0334(9) Uani 1.00 d . . .
C(4) C 0.4075(2) 0.6940(3) 0.8719(2) 0.0355(9) Uani 1.00 d . . .
C(5) C 0.4201(2) 0.4843(3) 0.8601(2) 0.0323(8) Uani 1.00 d . . .
C(6) C 0.3504(2) 0.4463(3) 0.8121(2) 0.0335(9) Uani 1.00 d . . .
C(7) C 0.2627(2) 0.4439(3) 0.6719(2) 0.0347(9) Uani 1.00 d . . .
C(8) C 0.3688(2) 0.3612(3) 0.6817(2) 0.0300(8) Uani 1.00 d . . .
C(9) C 0.3720(2) 0.3949(3) 0.5915(2) 0.0295(8) Uani 1.00 d . . .
C(10) C 0.3866(2) 0.5615(3) 0.5071(2) 0.0339(9) Uani 1.00 d . . .
C(11) C 0.4790(1) 0.4909(3) 0.6270(2) 0.0343(9) Uani 1.00 d . . .
C(12) C 0.1598(2) 0.2312(4) 0.5038(3) 0.057(1) Uani 1.00 d . . .
C(13) C 0.1705(2) 0.1766(3) 0.3262(3) 0.057(1) Uani 1.00 d . . .
C(14) C -0.0122(2) 0.6196(4) 0.3740(3) 0.056(1) Uani 1.00 d . . .
C(15) C 0.0864(2) 0.5959(3) 0.4982(2) 0.048(1) Uani 1.00 d . . .
C(16) C 0.0677(2) 0.7656(3) 0.3950(3) 0.0309(8) Uiso 0.83 d P . .
C(17) C 0.1082(10) 0.759(2) 0.436(1) 0.031(4) Uiso 0.17 d P . .
C(18) C 0.1387(2) 0.7913(4) 0.4008(3) 0.0311(8) Uiso 0.83 d P . .
C(19) C 0.116(1) 0.813(2) 0.360(1) 0.033(4) Uiso 0.17 d P . .
C(20) C 0.2291(2) 0.7230(3) 0.3608(2) 0.0389(9) Uani 1.00 d . . .
C(21) C 0.1288(2) 0.7578(3) 0.2416(2) 0.0400(9) Uani 1.00 d . . .
C(22) C 0.1310(2) 0.6582(3) 0.1798(2) 0.0416(10) Uani 1.00 d . . .
C(23) C 0.1138(2) 0.4507(3) 0.1583(2) 0.045(1) Uani 1.00 d . . .
C(24) C 0.0216(2) 0.5736(3) 0.1494(2) 0.0342(9) Uani 1.00 d . . .
H(1) H 0.3539(2) 0.9412(3) 0.7865(2) 0.047(1) Uiso 1.00 calc . . .
H(2) H 0.2959(2) 1.0090(3) 0.7158(2) 0.047(1) Uiso 1.00 calc . . .
H(3) H 0.3702(2) 1.0430(3) 0.7297(2) 0.047(1) Uiso 1.00 calc . . .
H(4) H 0.3460(2) 1.0174(3) 0.5383(2) 0.048(1) Uiso 1.00 calc . . .
H(5) H 0.2716(2) 0.9840(3) 0.5243(2) 0.047(1) Uiso 1.00 calc . . .
H(6) H 0.3155(2) 0.9020(3) 0.4863(2) 0.048(1) Uiso 1.00 calc . . .
H(7) H 0.5238(2) 0.5556(3) 0.8251(2) 0.039(1) Uiso 1.00 calc . . .
H(8) H 0.5258(2) 0.6121(3) 0.9165(2) 0.039(1) Uiso 1.00 calc . . .
H(9) H 0.5148(2) 0.6922(3) 0.8320(2) 0.039(1) Uiso 1.00 calc . . .
H(10) H 0.4279(2) 0.6890(3) 0.9356(2) 0.042(1) Uiso 1.00 calc . . .
H(11) H 0.3601(2) 0.6853(3) 0.8568(2) 0.042(1) Uiso 1.00 calc . . .
H(12) H 0.4174(2) 0.7694(3) 0.8513(2) 0.042(1) Uiso 1.00 calc . . .
H(13) H 0.4270(2) 0.4880(3) 0.9232(2) 0.038(1) Uiso 1.00 calc . . .
H(14) H 0.4500(2) 0.4275(3) 0.8488(2) 0.038(1) Uiso 1.00 calc . . .
H(15) H 0.3442(2) 0.3664(3) 0.8280(2) 0.040(1) Uiso 1.00 calc . . .
H(16) H 0.3206(2) 0.4972(3) 0.8295(2) 0.040(1) Uiso 1.00 calc . . .
H(17) H 0.2517(2) 0.4485(3) 0.6080(2) 0.041(1) Uiso 1.00 calc . . .
H(18) H 0.2414(2) 0.5074(3) 0.6925(2) 0.041(1) Uiso 1.00 calc . . .
H(19) H 0.2475(2) 0.3699(3) 0.6878(2) 0.041(1) Uiso 1.00 calc . . .
H(20) H 0.3448(2) 0.2884(3) 0.6775(2) 0.036(1) Uiso 1.00 calc . . .
H(21) H 0.4134(2) 0.3515(3) 0.7223(2) 0.036(1) Uiso 1.00 calc . . .
H(22) H 0.3953(2) 0.3351(3) 0.5704(2) 0.035(1) Uiso 1.00 calc . . .
H(23) H 0.3274(2) 0.4022(3) 0.5506(2) 0.035(1) Uiso 1.00 calc . . .
H(24) H 0.4089(2) 0.6358(3) 0.5100(2) 0.039(1) Uiso 1.00 calc . . .
H(25) H 0.3392(2) 0.5740(3) 0.4863(2) 0.039(1) Uiso 1.00 calc . . .
H(26) H 0.3984(2) 0.5099(3) 0.4664(2) 0.040(1) Uiso 1.00 calc . . .
H(27) H 0.4908(1) 0.4404(3) 0.5857(2) 0.040(1) Uiso 1.00 calc . . .
H(28) H 0.4930(1) 0.4552(3) 0.6853(2) 0.040(1) Uiso 1.00 calc . . .
H(29) H 0.5006(1) 0.5659(3) 0.6299(2) 0.040(1) Uiso 1.00 calc . . .
H(30) H 0.2046(2) 0.2034(4) 0.5306(3) 0.068(2) Uiso 1.00 calc . . .
H(31) H 0.1293(2) 0.1665(4) 0.4967(3) 0.068(2) Uiso 1.00 calc . . .
H(32) H 0.1503(2) 0.2901(4) 0.5417(3) 0.068(2) Uiso 1.00 calc . . .
H(33) H 0.1665(2) 0.2052(3) 0.2674(3) 0.067(2) Uiso 1.00 calc . . .
H(34) H 0.1400(2) 0.1125(3) 0.3213(3) 0.067(2) Uiso 1.00 calc . . .
H(35) H 0.2152(2) 0.1497(3) 0.3553(3) 0.067(2) Uiso 1.00 calc . . .
H(36) H -0.0301(2) 0.6434(4) 0.3124(3) 0.066(2) Uiso 1.00 calc . . .
H(37) H -0.0325(2) 0.6652(4) 0.4094(3) 0.066(2) Uiso 1.00 calc . . .
H(38) H -0.0214(2) 0.5373(4) 0.3790(3) 0.067(2) Uiso 1.00 calc . . .
H(39) H 0.1337(2) 0.5857(3) 0.5140(2) 0.057(2) Uiso 1.00 calc . . .
H(40) H 0.0660(2) 0.5218(3) 0.5033(2) 0.057(2) Uiso 1.00 calc . . .
H(41) H 0.0769(2) 0.6524(3) 0.5377(2) 0.057(2) Uiso 1.00 calc . . .
H(42) H 0.2438(2) 0.6771(3) 0.3197(2) 0.046(1) Uiso 1.00 calc . . .
H(43) H 0.2478(2) 0.6912(3) 0.4201(2) 0.046(1) Uiso 1.00 calc . . .
H(44) H 0.2435(2) 0.8033(3) 0.3602(2) 0.046(1) Uiso 1.00 calc . . .
H(45) H 0.1539(2) 0.8236(3) 0.2315(2) 0.046(1) Uiso 1.00 calc . . .
H(46) H 0.0833(2) 0.7812(3) 0.2301(2) 0.046(1) Uiso 1.00 calc . . .
H(47) H 0.1126(2) 0.6836(3) 0.1187(2) 0.048(1) Uiso 1.00 calc . . .
H(48) H 0.1766(2) 0.6351(3) 0.1917(2) 0.048(1) Uiso 1.00 calc . . .
H(49) H 0.1050(2) 0.4602(3) 0.0950(2) 0.053(1) Uiso 1.00 calc . . .
H(50) H 0.0894(2) 0.3842(3) 0.1688(2) 0.053(1) Uiso 1.00 calc . . .
H(51) H 0.1607(2) 0.4378(3) 0.1871(2) 0.053(1) Uiso 1.00 calc . . .
H(52) H 0.0069(2) 0.6433(3) 0.1720(2) 0.041(1) Uiso 1.00 calc . . .
H(53) H -0.0021(2) 0.5063(3) 0.1604(2) 0.041(1) Uiso 1.00 calc . . .
H(54) H 0.0132(2) 0.5818(3) 0.0862(2) 0.041(1) Uiso 1.00 calc . . .

loop_
_atom_site_aniso_label
_atom_site_aniso_U_11
_atom_site_aniso_U_22
_atom_site_aniso_U_33
_atom_site_aniso_U_12
_atom_site_aniso_U_13
_atom_site_aniso_U_23
Co(1) 0.0172(2) 0.0224(2) 0.0208(2) 0.0014(2) 0.0063(1) 0.0015(2)
Co(2) 0.0181(2) 0.0218(2) 0.0204(2) -0.0009(2) 0.0056(1) -0.0001(2)
S(1) 0.0211(4) 0.0258(4) 0.0380(4) -0.0024(3) 0.0097(3) 0.0020(3)
S(2) 0.0179(4) 0.0280(4) 0.0354(4) 0.0020(3) 0.0082(3) 0.0018(3)
S(3) 0.0253(4) 0.0250(4) 0.0413(4) -0.0066(3) 0.0094(3) -0.0034(3)
S(4) 0.0202(4) 0.0337(4) 0.0424(5) -0.0010(4) 0.0017(3) 0.0119(3)
Si(1) 0.0239(4) 0.0236(4) 0.0272(4) 0.0017(3) 0.0066(3) 0.0006(3)
Si(2) 0.0306(5) 0.0250(4) 0.0333(5) -0.0005(4) 0.0079(4) 0.0039(4)
N(1) 0.025(1) 0.025(1) 0.025(1) 0.0019(10) 0.007(1) -0.002(1)
N(2) 0.021(1) 0.027(1) 0.027(1) -0.001(1) 0.0090(10) 0.002(1)
N(3) 0.021(1) 0.028(1) 0.018(1) 0.0041(9) 0.0057(10) 0.0044(10)
N(4) 0.046(2) 0.024(1) 0.036(1) 0.000(1) 0.025(1) 0.000(1)
N(5) 0.026(1) 0.025(1) 0.036(1) -0.004(1) 0.012(1) -0.001(1)
N(6) 0.027(1) 0.029(1) 0.026(1) 0.001(1) 0.008(1) 0.001(1)
C(1) 0.038(2) 0.034(2) 0.045(2) 0.001(1) 0.013(2) -0.007(2)
C(2) 0.040(2) 0.037(2) 0.041(2) -0.001(2) 0.007(2) 0.009(2)
C(3) 0.026(2) 0.042(2) 0.030(2) 0.003(1) 0.000(1) 0.001(1)
C(4) 0.039(2) 0.039(2) 0.028(2) 0.007(1) 0.010(1) -0.006(2)
C(5) 0.036(2) 0.037(2) 0.023(1) 0.005(1) 0.011(1) 0.004(1)
C(6) 0.036(2) 0.037(2) 0.026(2) -0.002(1) 0.014(1) 0.006(1)
C(7) 0.024(2) 0.038(2) 0.039(2) -0.006(1) 0.012(1) 0.003(1)
C(8) 0.033(2) 0.024(2) 0.032(2) 0.000(1) 0.011(1) 0.003(1)
C(9) 0.033(2) 0.026(2) 0.028(2) 0.002(1) 0.010(1) -0.001(1)
C(10) 0.036(2) 0.041(2) 0.022(1) 0.002(1) 0.010(1) 0.007(1)
C(11) 0.023(2) 0.043(2) 0.034(2) 0.007(1) 0.010(1) -0.001(1)
C(12) 0.064(3) 0.057(3) 0.049(2) -0.014(2) 0.006(2) 0.025(2)
C(13) 0.053(3) 0.042(2) 0.073(3) 0.015(2) 0.017(2) -0.002(2)
C(14) 0.045(2) 0.064(3) 0.057(2) 0.016(2) 0.029(2) 0.002(2)
C(15) 0.058(2) 0.051(2) 0.031(2) 0.000(2) 0.021(2) -0.005(2)
C(20) 0.029(2) 0.045(2) 0.040(2) -0.011(2) 0.007(1) 0.005(2)
C(21) 0.033(2) 0.027(2) 0.055(2) -0.007(2) 0.003(2) 0.014(1)
C(22) 0.041(2) 0.053(2) 0.027(2) -0.007(1) 0.010(1) 0.013(2)
C(23) 0.053(2) 0.050(2) 0.029(2) 0.015(2) 0.016(2) -0.005(2)
C(24) 0.038(2) 0.033(2) 0.032(2) 0.001(1) 0.001(1) -0.001(1)

loop_
_atom_type_symbol
_atom_type_description
_atom_type_scat_dispersion_real
_atom_type_scat_dispersion_imag
_atom_type_scat_source
C C 0.006 0.003
;
International Tables for Crystallography
(1992, Vol. C, Tables 4.2.6.8 and 6.1.1.4)
;
H H 0.000 0.000
;
International Tables for Crystallography
(1992, Vol. C, Table 6.1.1.4)
;
N N 0.011 0.006
;
International Tables for Crystallography
(1992, Vol. C, Tables 4.2.6.8 and 6.1.1.4)
;
Si Si 0.102 0.094
;
International Tables for Crystallography
(1992, Vol. C, Tables 4.2.6.8 and 6.1.1.4)
;
S S 0.148 0.159
;
International Tables for Crystallography
(1992, Vol. C, Tables 4.2.6.8 and 6.1.1.4)
;
Co Co 0.339 1.112
;
International Tables for Crystallography
(1992, Vol. C, Tables 4.2.6.8 and 6.1.1.4)
;

loop_
_geom_torsion_atom_site_label_1
_geom_torsion_atom_site_label_2
_geom_torsion_atom_site_label_3
_geom_torsion_atom_site_label_4
_geom_torsion
_geom_torsion_site_symmetry_1
_geom_torsion_site_symmetry_2
_geom_torsion_site_symmetry_3
_geom_torsion_site_symmetry_4
_geom_torsion_publ_flag
Co(1) S(1) Si(1) S(2) 7.3 . . . . yes
Co(1) S(1) Si(1) C(1) -113.7 . . . . yes
Co(1) S(1) Si(1) C(2) 128.9 . . . . yes
Co(1) S(2) Si(1) S(1) -7.5 . . . . yes
Co(1) S(2) Si(1) C(1) 114.0 . . . . yes
Co(1) S(2) Si(1) C(2) -128.4 . . . . yes
Co(1) N(1) C(5) C(6) 34.9 . . . . yes
Co(1) N(2) C(6) C(5) 40.8 . . . . yes
Co(1) N(2) C(8) C(9) 45.8 . . . . yes
Co(1) N(3) C(9) C(8) 37.4 . . . . yes
Co(2) S(3) Si(2) S(4) -0.6 . . . . yes
Co(2) S(3) Si(2) C(12) -122.2 . . . . yes
Co(2) S(3) Si(2) C(13) 120.5 . . . . yes
Co(2) S(4) Si(2) S(3) 0.7 . . . . yes
Co(2) S(4) Si(2) C(12) 121.0 . . . . yes
Co(2) S(4) Si(2) C(13) -120.7 . . . . yes
Co(2) N(4) C(16) C(17) 79.0 . . . . yes
Co(2) N(4) C(16) C(18) 41.7 . . . . yes
Co(2) N(4) C(16) C(19) 14.6 . . . . yes
Co(2) N(4) C(17) C(16) -110.6 . . . . yes
Co(2) N(4) C(17) C(18) -26.2 . . . . yes
Co(2) N(4) C(17) C(19) -55.1 . . . . yes
Co(2) N(5) C(18) C(16) 40.3 . . . . yes
Co(2) N(5) C(18) C(17) 3.1 . . . . yes
Co(2) N(5) C(18) C(19) 103.2 . . . . yes
Co(2) N(5) C(19) C(16) -11.2 . . . . yes
Co(2) N(5) C(19) C(17) -47.2 . . . . yes
Co(2) N(5) C(19) C(18) -86.3 . . . . yes
Co(2) N(5) C(21) C(22) 44.0 . . . . yes
Co(2) N(6) C(22) C(21) 40.3 . . . . yes
S(1) Co(1) S(2) Si(1) 6.3 . . . . yes
S(1) Co(1) N(1) C(3) 45.1 . . . . yes
S(1) Co(1) N(1) C(4) -72.6 . . . . yes
S(1) Co(1) N(1) C(5) 168.6 . . . . yes
S(1) Co(1) N(2) C(6) -45.6 . . . . yes
S(1) Co(1) N(2) C(7) -166.5 . . . . yes
S(1) Co(1) N(2) C(8) 72.4 . . . . yes
S(1) Co(1) N(3) C(9) 174.8 . . . . yes
S(1) Co(1) N(3) C(10) 55.2 . . . . yes
S(1) Co(1) N(3) C(11) -63.6 . . . . yes
S(2) Co(1) S(1) Si(1) -6.4 . . . . yes
S(2) Co(1) N(1) C(3) 138.3 . . . . yes
S(2) Co(1) N(1) C(4) 20.6 . . . . yes
S(2) Co(1) N(1) C(5) -98.2 . . . . yes
S(2) Co(1) N(2) C(6) 102.9 . . . . yes
S(2) Co(1) N(2) C(7) -18.1 . . . . yes
S(2) Co(1) N(2) C(8) -139.1 . . . . yes
S(2) Co(1) N(3) C(9) 80.3 . . . . yes
S(2) Co(1) N(3) C(10) -39.2 . . . . yes
S(2) Co(1) N(3) C(11) -158.1 . . . . yes
S(3) Co(2) S(4) Si(2) -0.6 . . . . yes
S(3) Co(2) N(4) C(14) 44.7 . . . . yes
S(3) Co(2) N(4) C(15) -73.6 . . . . yes
S(3) Co(2) N(4) C(16) 161.6 . . . . yes
S(3) Co(2) N(4) C(17) -166.1 . . . . yes
S(3) Co(2) N(5) C(18) -46.7 . . . . yes
S(3) Co(2) N(5) C(19) -18.1 . . . . yes
S(3) Co(2) N(5) C(20) -163.9 . . . . yes
S(3) Co(2) N(5) C(21) 76.1 . . . . yes
S(3) Co(2) N(6) C(22) 174.3 . . . . yes
S(3) Co(2) N(6) C(23) 54.7 . . . . yes
S(3) Co(2) N(6) C(24) -64.5 . . . . yes
S(4) Co(2) S(3) Si(2) 0.6 . . . . yes
S(4) Co(2) N(4) C(14) 138.3 . . . . yes
S(4) Co(2) N(4) C(15) 20.1 . . . . yes
S(4) Co(2) N(4) C(16) -104.8 . . . . yes
S(4) Co(2) N(4) C(17) -72.4 . . . . yes
S(4) Co(2) N(5) C(18) 109.0 . . . . yes
S(4) Co(2) N(5) C(19) 137.6 . . . . yes
S(4) Co(2) N(5) C(20) -8.3 . . . . yes
S(4) Co(2) N(5) C(21) -128.2 . . . . yes
S(4) Co(2) N(6) C(22) 80.8 . . . . yes
S(4) Co(2) N(6) C(23) -38.9 . . . . yes
S(4) Co(2) N(6) C(24) -158.1 . . . . yes
Si(1) S(1) Co(1) N(1) 113.7 . . . . yes
Si(1) S(1) Co(1) N(2) 142.2 . . . . yes
Si(1) S(1) Co(1) N(3) -126.1 . . . . yes
Si(1) S(2) Co(1) N(1) -91.5 . . . . yes
Si(1) S(2) Co(1) N(2) -171.6 . . . . yes
Si(1) S(2) Co(1) N(3) 106.9 . . . . yes
Si(2) S(3) Co(2) N(4) 124.2 . . . . yes
Si(2) S(3) Co(2) N(5) 156.4 . . . . yes
Si(2) S(3) Co(2) N(6) -110.9 . . . . yes
Si(2) S(4) Co(2) N(4) -97.1 . . . . yes
Si(2) S(4) Co(2) N(5) -178.0 . . . . yes
Si(2) S(4) Co(2) N(6) 99.2 . . . . yes
N(1) Co(1) N(2) C(6) -16.8 . . . . yes
N(1) Co(1) N(2) C(7) -137.8 . . . . yes
N(1) Co(1) N(2) C(8) 101.2 . . . . yes
N(1) Co(1) N(3) C(9) -81.6 . . . . yes
N(1) Co(1) N(3) C(10) 158.9 . . . . yes
N(1) Co(1) N(3) C(11) 40.1 . . . . yes
N(1) C(5) C(6) N(2) -52.0 . . . . yes
N(2) Co(1) N(1) C(3) -133.0 . . . . yes
N(2) Co(1) N(1) C(4) 109.3 . . . . yes
N(2) Co(1) N(1) C(5) -9.5 . . . . yes
N(2) Co(1) N(3) C(9) -9.2 . . . . yes
N(2) Co(1) N(3) C(10) -128.7 . . . . yes
N(2) Co(1) N(3) C(11) 112.5 . . . . yes
N(2) C(8) C(9) N(3) -58.1 . . . . yes
N(3) Co(1) N(1) C(3) -59.9 . . . . yes
N(3) Co(1) N(1) C(4) -177.6 . . . . yes
N(3) Co(1) N(1) C(5) 63.6 . . . . yes
N(3) Co(1) N(2) C(6) -137.9 . . . . yes
N(3) Co(1) N(2) C(7) 101.1 . . . . yes
N(3) Co(1) N(2) C(8) -19.9 . . . . yes
N(4) Co(2) N(5) C(18) -14.0 . . . . yes
N(4) Co(2) N(5) C(19) 14.6 . . . . yes
N(4) Co(2) N(5) C(20) -131.3 . . . . yes
N(4) Co(2) N(5) C(21) 108.7 . . . . yes
N(4) Co(2) N(6) C(22) -82.9 . . . . yes
N(4) Co(2) N(6) C(23) 157.4 . . . . yes
N(4) Co(2) N(6) C(24) 38.2 . . . . yes
N(4) C(16) C(17) C(18) -122.7 . . . . yes
N(4) C(16) C(17) C(19) -126.0 . . . . yes
N(4) C(16) C(18) N(5) -55.5 . . . . yes
N(4) C(16) C(18) C(17) 62.8 . . . . yes
N(4) C(16) C(18) C(19) -123.9 . . . . yes
N(4) C(16) C(19) N(5) -1.8 . . . . yes
N(4) C(16) C(19) C(17) 72.9 . . . . yes
N(4) C(16) C(19) C(18) 68.1 . . . . yes
N(4) C(17) C(16) C(18) 122.7 . . . . yes
N(4) C(17) C(16) C(19) 126.0 . . . . yes
N(4) C(17) C(18) N(5) 15.9 . . . . yes
N(4) C(17) C(18) C(16) -62.6 . . . . yes
N(4) C(17) C(18) C(19) -69.1 . . . . yes
N(4) C(17) C(19) N(5) 66.9 . . . . yes
N(4) C(17) C(19) C(16) -48.9 . . . . yes
N(4) C(17) C(19) C(18) 124.4 . . . . yes
N(5) Co(2) N(4) C(14) -131.9 . . . . yes
N(5) Co(2) N(4) C(15) 109.8 . . . . yes
N(5) Co(2) N(4) C(16) -15.0 . . . . yes
N(5) Co(2) N(4) C(17) 17.3 . . . . yes
N(5) Co(2) N(6) C(22) -12.0 . . . . yes
N(5) Co(2) N(6) C(23) -131.7 . . . . yes
N(5) Co(2) N(6) C(24) 109.1 . . . . yes
N(5) C(18) C(16) C(17) -118.3 . . . . yes
N(5) C(18) C(16) C(19) 68.4 . . . . yes
N(5) C(18) C(17) C(16) 78.5 . . . . yes
N(5) C(18) C(17) C(19) 85.0 . . . . yes
N(5) C(18) C(19) C(16) -116.4 . . . . yes
N(5) C(18) C(19) C(17) -120.4 . . . . yes
N(5) C(19) C(16) C(17) -74.7 . . . . yes
N(5) C(19) C(16) C(18) -69.9 . . . . yes
N(5) C(19) C(17) C(16) 115.8 . . . . yes
N(5) C(19) C(17) C(18) -57.6 . . . . yes
N(5) C(19) C(18) C(16) 116.4 . . . . yes
N(5) C(19) C(18) C(17) 120.4 . . . . yes
N(5) C(21) C(22) N(6) -59.4 . . . . yes
N(6) Co(2) N(4) C(14) -59.9 . . . . yes
N(6) Co(2) N(4) C(15) -178.2 . . . . yes
N(6) Co(2) N(4) C(16) 57.0 . . . . yes
N(6) Co(2) N(4) C(17) 89.3 . . . . yes
N(6) Co(2) N(5) C(18) -140.4 . . . . yes
N(6) Co(2) N(5) C(19) -111.7 . . . . yes
N(6) Co(2) N(5) C(20) 102.4 . . . . yes
N(6) Co(2) N(5) C(21) -17.6 . . . . yes
C(3) N(1) C(5) C(6) 160.7 . . . . yes
C(4) N(1) C(5) C(6) -80.6 . . . . yes
C(5) C(6) N(2) C(7) 166.3 . . . . yes
C(5) C(6) N(2) C(8) -72.3 . . . . yes
C(6) N(2) C(8) C(9) 160.5 . . . . yes
C(7) N(2) C(8) C(9) -79.0 . . . . yes
C(8) C(9) N(3) C(10) 157.5 . . . . yes
C(8) C(9) N(3) C(11) -83.2 . . . . yes
C(14) N(4) C(16) C(17) -158.4 . . . . yes
C(14) N(4) C(16) C(18) 164.3 . . . . yes
C(14) N(4) C(16) C(19) 137.2 . . . . yes
C(14) N(4) C(17) C(16) 29.3 . . . . yes
C(14) N(4) C(17) C(18) 113.7 . . . . yes
C(14) N(4) C(17) C(19) 84.8 . . . . yes
C(15) N(4) C(16) C(17) -40.3 . . . . yes
C(15) N(4) C(16) C(18) -77.6 . . . . yes
C(15) N(4) C(16) C(19) -104.7 . . . . yes
C(15) N(4) C(17) C(16) 144.0 . . . . yes
C(15) N(4) C(17) C(18) -131.6 . . . . yes
C(15) N(4) C(17) C(19) -160.5 . . . . yes
C(16) N(4) C(17) C(18) 84.4 . . . . yes
C(16) N(4) C(17) C(19) 55.5 . . . . yes
C(16) C(17) C(18) C(19) -6.5 . . . . yes
C(16) C(17) C(19) C(18) 173.4 . . . . yes
C(16) C(18) N(5) C(19) -63.0 . . . . yes
C(16) C(18) N(5) C(20) 164.1 . . . . yes
C(16) C(18) N(5) C(21) -74.8 . . . . yes
C(16) C(18) C(17) C(19) 6.5 . . . . yes
C(16) C(18) C(19) C(17) -4.0 . . . . yes
C(16) C(19) N(5) C(18) 75.0 . . . . yes
C(16) C(19) N(5) C(20) 131.9 . . . . yes
C(16) C(19) N(5) C(21) -115.6 . . . . yes
C(16) C(19) C(17) C(18) -173.4 . . . . yes
C(16) C(19) C(18) C(17) 4.0 . . . . yes
C(17) N(4) C(16) C(18) -37.3 . . . . yes
C(17) N(4) C(16) C(19) -64.4 . . . . yes
C(17) C(16) C(18) C(19) 173.3 . . . . yes
C(17) C(16) C(19) C(18) -4.8 . . . . yes
C(17) C(18) N(5) C(19) -100.1 . . . . yes
C(17) C(18) N(5) C(20) 126.9 . . . . yes
C(17) C(18) N(5) C(21) -111.9 . . . . yes
C(17) C(18) C(16) C(19) -173.3 . . . . yes
C(17) C(19) N(5) C(18) 39.1 . . . . yes
C(17) C(19) N(5) C(20) 95.9 . . . . yes
C(17) C(19) N(5) C(21) -151.5 . . . . yes
C(17) C(19) C(16) C(18) 4.8 . . . . yes
C(18) N(5) C(21) C(22) 160.8 . . . . yes
C(18) C(16) C(17) C(19) -3.3 . . . . yes
C(18) C(17) C(16) C(19) 3.3 . . . . yes
C(18) C(19) N(5) C(20) 56.8 . . . . yes
C(18) C(19) N(5) C(21) 169.4 . . . . yes
C(19) N(5) C(21) C(22) 155.4 . . . . yes
C(19) C(18) N(5) C(20) -133.0 . . . . yes
C(19) C(18) N(5) C(21) -11.8 . . . . yes
C(20) N(5) C(21) C(22) -80.2 . . . . yes
C(21) C(22) N(6) C(23) 160.8 . . . . yes
C(21) C(22) N(6) C(24) -80.2 . . . . yes
C(21) C(22) N(6) C(24) -80.2 . . . . yes
